data_1568467
loop_
_publ_author_name
'Zhang, Zhipeng'
'Liao, Jin-Feng'
'Xing, Guichuan'

_publ_section_title
;
 Regulating the coordination geometry of polyhedra in zero-dimensional
 metal halides for tunable emission.
;
_journal_issue 11
_journal_name_full Nanoscale
_journal_page_first 5241
_journal_page_last 5248
_journal_paper_doi 10.1039/d2nr06975j
_journal_volume 15
_journal_year 2023
_chemical_formula_moiety 'Br4 Pb, 2(C10 H22 N)'
_chemical_formula_sum 'C20 H44 Br4 N2 Pb'
_chemical_formula_weight 839.40
_space_group_crystal_system monoclinic
_space_group_IT_number 15
_space_group_name_Hall '-C 2yc'
_space_group_name_H-M_alt 'C 1 2/c 1'
_atom_sites_solution_hydrogens geom
_audit_creation_date 2020-12-18
_audit_creation_method
;
Olex2 1.3
(compiled 2020.11.12 svn.r5f609507 for OlexSys, GUI svn.r6226)
;
_audit_update_record
;
2023-01-31 deposited with the CCDC.	2023-02-06 downloaded from the CCDC.
;
_cell_angle_alpha 90
_cell_angle_beta 122.1860(10)
_cell_angle_gamma 90
_cell_formula_units_Z 4
_cell_length_a 20.4084(9)
_cell_length_b 8.4516(4)
_cell_length_c 18.5924(8)
_cell_measurement_reflns_used 9847
_cell_measurement_temperature 150.0
_cell_measurement_theta_max 59.23
_cell_measurement_theta_min 3.77
_cell_volume 2714.1(2)
_computing_cell_refinement 'SAINT V8.40B (?, 2016)'
_computing_data_reduction 'SAINT V8.40B (?, 2016)'
_computing_molecular_graphics 'Olex2 1.3 (Dolomanov et al., 2009)'
_computing_publication_material 'Olex2 1.3 (Dolomanov et al., 2009)'
_computing_structure_refinement 'SHELXL 2014/7 (Sheldrick, 2015)'
_diffrn_ambient_temperature 150.0
_diffrn_measured_fraction_theta_full 0.997
_diffrn_measured_fraction_theta_max 0.996
_diffrn_measurement_device_type 'CCD area detector'
_diffrn_measurement_method 'phi and omega scans'
_diffrn_radiation_monochromator graphite
_diffrn_radiation_type MoK\a
_diffrn_radiation_wavelength 0.71073
_diffrn_reflns_av_R_equivalents 0.0452
_diffrn_reflns_av_unetI/netI 0.0237
_diffrn_reflns_Laue_measured_fraction_full 0.997
_diffrn_reflns_Laue_measured_fraction_max 0.996
_diffrn_reflns_limit_h_max 26
_diffrn_reflns_limit_h_min -26
_diffrn_reflns_limit_k_max 10
_diffrn_reflns_limit_k_min -10
_diffrn_reflns_limit_l_max 23
_diffrn_reflns_limit_l_min -23
_diffrn_reflns_number 29854
_diffrn_reflns_point_group_measured_fraction_full 0.997
_diffrn_reflns_point_group_measured_fraction_max 0.996
_diffrn_reflns_theta_full 25.242
_diffrn_reflns_theta_max 27.110
_diffrn_reflns_theta_min 2.358
_diffrn_source_current 3.57
_diffrn_source_power 0.249543
_diffrn_source_voltage 69.9
_exptl_absorpt_coefficient_mu 12.114
_exptl_absorpt_correction_T_max 0.7516
_exptl_absorpt_correction_T_min 0.5004
_exptl_absorpt_correction_type none
_exptl_absorpt_process_details
;
SADABS-2016/2 (Bruker,2016/2) was used for absorption correction.
wR2(int) was 0.1592 before and 0.0799 after correction.
The Ratio of minimum to maximum transmission is 0.6658.
The \l/2 correction factor is Not present.
;
_exptl_crystal_colour colourless
_exptl_crystal_colour_primary colourless
_exptl_crystal_density_diffrn 2.054
_exptl_crystal_description block
_exptl_crystal_F_000 1600
_exptl_crystal_size_max 0.06
_exptl_crystal_size_mid 0.04
_exptl_crystal_size_min 0.03
_refine_diff_density_max 0.835
_refine_diff_density_min -0.974
_refine_diff_density_rms 0.106
_refine_ls_extinction_coef 0.00048(7)
_refine_ls_extinction_expression Fc^*^=kFc[1+0.001xFc^2^\l^3^/sin(2\q)]^-1/4^
_refine_ls_extinction_method 'SHELXL-2014/7 (Sheldrick 2014'
_refine_ls_goodness_of_fit_ref 1.118
_refine_ls_hydrogen_treatment constr
_refine_ls_matrix_type full
_refine_ls_number_parameters 126
_refine_ls_number_reflns 2978
_refine_ls_number_restraints 0
_refine_ls_restrained_S_all 1.118
_refine_ls_R_factor_all 0.0224
_refine_ls_R_factor_gt 0.0220
_refine_ls_shift/su_max 0.001
_refine_ls_shift/su_mean 0.000
_refine_ls_structure_factor_coef Fsqd
_refine_ls_weighting_details 'w=1/[\s^2^(Fo^2^)+(0.0180P)^2^+17.4331P] where P=(Fo^2^+2Fc^2^)/3'
_refine_ls_weighting_scheme calc
_refine_ls_wR_factor_gt 0.0598
_refine_ls_wR_factor_ref 0.0600
_reflns_Friedel_coverage 0.000
_reflns_number_gt 2936
_reflns_number_total 2978
_reflns_threshold_expression 'I > 2\s(I)'
_cod_data_source_file d2nr06975j2.cif
_cod_data_source_block aaa
_cod_depositor_comments 'Adding full bibliography for 1568465--1568467.cif.'
_cod_database_code 1568467
_shelx_shelxl_version_number 2014/7
_shelx_space_group_comment
;
The symmetry employed for this shelxl refinement is uniquely defined
by the following loop, which should always be used as a source of
symmetry information in preference to the above space-group names.
They are only intended as comments.
;
_olex2_refinement_description
;
1. Fixed Uiso
 At 1.2 times of:
  All C(H,H) groups
 At 1.5 times of:
  All C(H,H,H) groups
2.a Secondary CH2 refined with riding coordinates:
 C5(H5A,H5B), C6(H6A,H6B), C7(H7A,H7B), C8(H8A,H8B), C9(H9A,H9B), C13(H13A,
 H13B), C11(H11A,H11B), C12(H12A,H12B)
2.b Idealised Me refined as rotating group:
 C10(H10A,H10B,H10C), C14(H14A,H14B,H14C)
;
_olex2_submission_special_instructions 'No special instructions were received'

loop_
_space_group_symop_operation_xyz
'x, y, z'
'-x, y, -z+1/2'
'x+1/2, y+1/2, z'
'-x+1/2, y+1/2, -z+1/2'
'-x, -y, -z'
'x, -y, z-1/2'
'-x+1/2, -y+1/2, -z'
'x+1/2, -y+1/2, z-1/2'

loop_
_atom_site_label
_atom_site_type_symbol
_atom_site_fract_x
_atom_site_fract_y
_atom_site_fract_z
_atom_site_U_iso_or_equiv
_atom_site_adp_type
_atom_site_occupancy
_atom_site_site_symmetry_order
_atom_site_calc_flag
_atom_site_refinement_flags_posn
_atom_site_refinement_flags_adp
_atom_site_refinement_flags_occupancy
_atom_site_disorder_assembly
_atom_site_disorder_group
Pb1 Pb 0.0000 0.53616(2) 0.2500 0.02631(9) Uani 1 2 d S T P . .
Br1 Br 0.17324(2) 0.53919(4) 0.33584(2) 0.02813(10) Uani 1 1 d . . . . .
Br3 Br 0.00670(2) 0.32873(5) 0.36493(2) 0.03194(11) Uani 1 1 d . . . . .
N1 N 0.27664(16) 1.0726(3) 0.36848(17) 0.0181(5) Uani 1 1 d . . . . .
C5 C 0.2486(2) 1.1040(4) 0.4279(2) 0.0234(7) Uani 1 1 d . . . . .
H5A H 0.2918 1.0861 0.4873 0.028 Uiso 1 1 calc R U . . .
H5B H 0.2326 1.2160 0.4227 0.028 Uiso 1 1 calc R U . . .
C6 C 0.30876(19) 0.9072(4) 0.3771(2) 0.0192(6) Uani 1 1 d . . . . .
H6A H 0.3267 0.8968 0.3372 0.023 Uiso 1 1 calc R U . . .
H6B H 0.2661 0.8305 0.3591 0.023 Uiso 1 1 calc R U . . .
C7 C 0.2093(2) 1.0973(4) 0.2778(2) 0.0220(7) Uani 1 1 d . . . . .
H7A H 0.1929 1.2094 0.2701 0.026 Uiso 1 1 calc R U . . .
H7B H 0.2267 1.0745 0.2382 0.026 Uiso 1 1 calc R U . . .
C8 C 0.3750(2) 0.8617(4) 0.4653(2) 0.0251(7) Uani 1 1 d . . . . .
H8A H 0.4204 0.9296 0.4820 0.030 Uiso 1 1 calc R U . . .
H8B H 0.3594 0.8780 0.5069 0.030 Uiso 1 1 calc R U . . .
C9 C 0.3962(2) 0.6894(4) 0.4658(2) 0.0240(7) Uani 1 1 d . . . . .
H9A H 0.4088 0.6727 0.4218 0.029 Uiso 1 1 calc R U . . .
H9B H 0.3511 0.6220 0.4515 0.029 Uiso 1 1 calc R U . . .
C13 C 0.1141(2) 1.0168(5) 0.3173(3) 0.0319(8) Uani 1 1 d . . . . .
H13A H 0.0914 1.1237 0.3091 0.038 Uiso 1 1 calc R U . . .
H13B H 0.0735 0.9382 0.3053 0.038 Uiso 1 1 calc R U . . .
C11 C 0.1408(2) 0.9927(5) 0.2555(2) 0.0241(7) Uani 1 1 d . . . . .
H11A H 0.1554 0.8805 0.2569 0.029 Uiso 1 1 calc R U . . .
H11B H 0.0976 1.0172 0.1971 0.029 Uiso 1 1 calc R U . . .
C12 C 0.1815(2) 0.9987(5) 0.4090(2) 0.0264(7) Uani 1 1 d . . . . .
H12A H 0.1638 1.0259 0.4478 0.032 Uiso 1 1 calc R U . . .
H12B H 0.1988 0.8871 0.4194 0.032 Uiso 1 1 calc R U . . .
C10 C 0.3377(2) 1.1913(5) 0.3864(2) 0.0306(8) Uani 1 1 d . . . . .
H10A H 0.3152 1.2978 0.3742 0.046 Uiso 1 1 calc R U . . .
H10B H 0.3584 1.1696 0.3504 0.046 Uiso 1 1 calc R U . . .
H10C H 0.3796 1.1846 0.4463 0.046 Uiso 1 1 calc R U . . .
C14 C 0.4652(2) 0.6398(5) 0.5522(3) 0.0334(9) Uani 1 1 d . . . . .
H14A H 0.4733 0.5255 0.5523 0.050 Uiso 1 1 calc R U . . .
H14B H 0.4549 0.6659 0.5966 0.050 Uiso 1 1 calc R U . . .
H14C H 0.5116 0.6961 0.5631 0.050 Uiso 1 1 calc R U . . .

loop_
_atom_site_aniso_label
_atom_site_aniso_U_11
_atom_site_aniso_U_22
_atom_site_aniso_U_33
_atom_site_aniso_U_23
_atom_site_aniso_U_13
_atom_site_aniso_U_12
Pb1 0.02616(12) 0.02607(12) 0.02969(12) 0.000 0.01687(9) 0.000
Br1 0.02324(19) 0.0277(2) 0.0335(2) 0.00174(14) 0.01515(16) -0.00241(13)
Br3 0.0381(2) 0.0352(2) 0.02523(18) -0.00329(15) 0.01865(16) -0.00894(16)
N1 0.0239(14) 0.0170(13) 0.0154(13) -0.0005(10) 0.0116(11) -0.0024(11)
C5 0.0330(18) 0.0233(17) 0.0187(15) -0.0012(13) 0.0171(14) 0.0024(14)
C6 0.0220(15) 0.0188(16) 0.0182(15) -0.0021(13) 0.0117(13) 0.0003(13)
C7 0.0286(17) 0.0218(17) 0.0161(15) 0.0035(13) 0.0122(13) 0.0039(14)
C8 0.0234(16) 0.0271(18) 0.0194(16) -0.0020(14) 0.0078(13) 0.0017(14)
C9 0.0193(15) 0.0289(18) 0.0241(16) 0.0034(14) 0.0117(13) 0.0013(13)
C13 0.0253(19) 0.042(2) 0.0308(19) 0.0065(17) 0.0164(16) 0.0059(16)
C11 0.0221(17) 0.0288(18) 0.0165(15) 0.0028(14) 0.0070(13) 0.0032(14)
C12 0.0301(19) 0.033(2) 0.0235(17) 0.0039(15) 0.0190(15) 0.0034(15)
C10 0.039(2) 0.0244(18) 0.0309(19) -0.0001(15) 0.0200(17) -0.0129(16)
C14 0.0228(17) 0.040(2) 0.0325(19) 0.0106(17) 0.0117(16) 0.0035(16)

loop_
_atom_type_symbol
_atom_type_description
_atom_type_scat_dispersion_real
_atom_type_scat_dispersion_imag
_atom_type_scat_source
C C 0.0033 0.0016 'International Tables Vol C Tables 4.2.6.8 and 6.1.1.4'
H H 0.0000 0.0000 'International Tables Vol C Tables 4.2.6.8 and 6.1.1.4'
Br Br -0.2901 2.4595 'International Tables Vol C Tables 4.2.6.8 and 6.1.1.4'
N N 0.0061 0.0033 'International Tables Vol C Tables 4.2.6.8 and 6.1.1.4'
Pb Pb -3.3944 10.1111 'International Tables Vol C Tables 4.2.6.8 and 6.1.1.4'

loop_
_geom_angle_atom_site_label_1
_geom_angle_atom_site_label_2
_geom_angle_atom_site_label_3
_geom_angle
_geom_angle_site_symmetry_1
_geom_angle_site_symmetry_3
_geom_angle_publ_flag
Br1 Pb1 Br1 179.024(16) . 2 ?
Br3 Pb1 Br1 92.052(11) 2 2 ?
Br3 Pb1 Br1 92.051(11) . . ?
Br3 Pb1 Br1 88.580(12) . 2 ?
Br3 Pb1 Br1 88.580(11) 2 . ?
Br3 Pb1 Br3 99.398(18) . 2 ?
C5 N1 C6 113.3(3) . . ?
C5 N1 C7 108.5(3) . . ?
C6 N1 C7 109.1(2) . . ?
C10 N1 C5 108.3(3) . . ?
C10 N1 C6 109.5(3) . . ?
C10 N1 C7 108.0(3) . . ?
N1 C5 H5A 109.2 . . ?
N1 C5 H5B 109.2 . . ?
H5A C5 H5B 107.9 . . ?
C12 C5 N1 112.0(3) . . ?
C12 C5 H5A 109.2 . . ?
C12 C5 H5B 109.2 . . ?
N1 C6 H6A 108.4 . . ?
N1 C6 H6B 108.4 . . ?
N1 C6 C8 115.7(3) . . ?
H6A C6 H6B 107.4 . . ?
C8 C6 H6A 108.4 . . ?
C8 C6 H6B 108.4 . . ?
N1 C7 H7A 109.1 . . ?
N1 C7 H7B 109.1 . . ?
H7A C7 H7B 107.9 . . ?
C11 C7 N1 112.4(3) . . ?
C11 C7 H7A 109.1 . . ?
C11 C7 H7B 109.1 . . ?
C6 C8 H8A 109.7 . . ?
C6 C8 H8B 109.7 . . ?
H8A C8 H8B 108.2 . . ?
C9 C8 C6 109.6(3) . . ?
C9 C8 H8A 109.7 . . ?
C9 C8 H8B 109.7 . . ?
C8 C9 H9A 109.3 . . ?
C8 C9 H9B 109.3 . . ?
C8 C9 C14 111.7(3) . . ?
H9A C9 H9B 107.9 . . ?
C14 C9 H9A 109.3 . . ?
C14 C9 H9B 109.3 . . ?
H13A C13 H13B 108.0 . . ?
C11 C13 H13A 109.4 . . ?
C11 C13 H13B 109.4 . . ?
C12 C13 H13A 109.4 . . ?
C12 C13 H13B 109.4 . . ?
C12 C13 C11 111.0(3) . . ?
C7 C11 C13 111.4(3) . . ?
C7 C11 H11A 109.3 . . ?
C7 C11 H11B 109.3 . . ?
C13 C11 H11A 109.3 . . ?
C13 C11 H11B 109.3 . . ?
H11A C11 H11B 108.0 . . ?
C5 C12 C13 111.6(3) . . ?
C5 C12 H12A 109.3 . . ?
C5 C12 H12B 109.3 . . ?
C13 C12 H12A 109.3 . . ?
C13 C12 H12B 109.3 . . ?
H12A C12 H12B 108.0 . . ?
N1 C10 H10A 109.5 . . ?
N1 C10 H10B 109.5 . . ?
N1 C10 H10C 109.5 . . ?
H10A C10 H10B 109.5 . . ?
H10A C10 H10C 109.5 . . ?
H10B C10 H10C 109.5 . . ?
C9 C14 H14A 109.5 . . ?
C9 C14 H14B 109.5 . . ?
C9 C14 H14C 109.5 . . ?
H14A C14 H14B 109.5 . . ?
H14A C14 H14C 109.5 . . ?
H14B C14 H14C 109.5 . . ?

loop_
_geom_bond_atom_site_label_1
_geom_bond_atom_site_label_2
_geom_bond_distance
_geom_bond_site_symmetry_2
_geom_bond_publ_flag
Pb1 Br1 3.0061(4) . ?
Pb1 Br1 3.0061(4) 2 ?
Pb1 Br3 2.7105(4) . ?
Pb1 Br3 2.7105(4) 2 ?
N1 C5 1.514(4) . ?
N1 C6 1.516(4) . ?
N1 C7 1.519(4) . ?
N1 C10 1.493(4) . ?
C5 H5A 0.9900 . ?
C5 H5B 0.9900 . ?
C5 C12 1.510(5) . ?
C6 H6A 0.9900 . ?
C6 H6B 0.9900 . ?
C6 C8 1.518(4) . ?
C7 H7A 0.9900 . ?
C7 H7B 0.9900 . ?
C7 C11 1.514(5) . ?
C8 H8A 0.9900 . ?
C8 H8B 0.9900 . ?
C8 C9 1.517(5) . ?
C9 H9A 0.9900 . ?
C9 H9B 0.9900 . ?
C9 C14 1.526(5) . ?
C13 H13A 0.9900 . ?
C13 H13B 0.9900 . ?
C13 C11 1.524(5) . ?
C13 C12 1.523(5) . ?
C11 H11A 0.9900 . ?
C11 H11B 0.9900 . ?
C12 H12A 0.9900 . ?
C12 H12B 0.9900 . ?
C10 H10A 0.9800 . ?
C10 H10B 0.9800 . ?
C10 H10C 0.9800 . ?
C14 H14A 0.9800 . ?
C14 H14B 0.9800 . ?
C14 H14C 0.9800 . ?

loop_
_geom_torsion_atom_site_label_1
_geom_torsion_atom_site_label_2
_geom_torsion_atom_site_label_3
_geom_torsion_atom_site_label_4
_geom_torsion
_geom_torsion_site_symmetry_1
_geom_torsion_site_symmetry_2
_geom_torsion_site_symmetry_3
_geom_torsion_site_symmetry_4
_geom_torsion_publ_flag
N1 C5 C12 C13 -56.9(4) . . . . ?
N1 C6 C8 C9 175.0(3) . . . . ?
N1 C7 C11 C13 55.9(4) . . . . ?
C5 N1 C6 C8 -57.0(4) . . . . ?
C5 N1 C7 C11 -57.4(4) . . . . ?
C6 N1 C5 C12 -63.6(4) . . . . ?
C6 N1 C7 C11 66.4(3) . . . . ?
C6 C8 C9 C14 177.2(3) . . . . ?
C7 N1 C5 C12 57.7(4) . . . . ?
C7 N1 C6 C8 -177.9(3) . . . . ?
C11 C13 C12 C5 53.1(4) . . . . ?
C12 C13 C11 C7 -52.5(4) . . . . ?
C10 N1 C5 C12 174.8(3) . . . . ?
C10 N1 C6 C8 64.0(4) . . . . ?
C10 N1 C7 C11 -174.6(3) . . . . ?
